data_4318079
loop_
_publ_author_name
'Emiko Fujiwara'
'Victor Gritsenko'
'Hideki Fujiwara'
'Itaru Tamura'
'Hayao Kobayashi'
'Madoka Tokumoto'
'Akiko Kobayashi'

_publ_contact_author
;
Prof. Hayao Kobayashi
Institute for Molecular Science
Myodaiji, Okazaki 444-8585
Japan
;
_publ_contact_author_email ' hayao@ims.ac.jp '
_publ_contact_author_fax ' +81-564-54-2254 '
_publ_contact_author_phone ' +81-564-55-7410 '
_publ_section_title
;
 Magnetic Molecular Conductors Based on BETS Molecules and Divalent
 Magnetic Anions [BETS = Bis(ethylenedithio)tetraselenafulvalene]
;
_journal_name_full 'Inorganic Chemistry'
_journal_page_first 3230
_journal_page_last 3238
_journal_paper_doi 10.1021/ic011160u
_journal_volume 41
_journal_year 2002
_chemical_formula_sum 'C11 H11 Br Mn0.25 O0.5 S4 Se4'
_chemical_formula_weight 688.93
_space_group_IT_number 88
_symmetry_cell_setting tetragonal
_symmetry_Int_Tables_number 88
_symmetry_space_group_name_Hall '-I 4ad'
_symmetry_space_group_name_H-M 'I 41/a :2'
_audit_creation_date 'Tue Jan 24 19:19:16 2001'
_audit_creation_method 'from TEXRAY.INF file'
_cell_angle_alpha 90
_cell_angle_beta 90
_cell_angle_gamma 90
_cell_formula_units_Z 16
_cell_length_a 9.771(4)
_cell_length_b 9.771(4)
_cell_length_c 75.783(5)
_cell_measurement_reflns_used 25
_cell_measurement_temperature 296.2
_cell_measurement_theta_max 14.6
_cell_measurement_theta_min 10.3
_cell_volume 7235(4)
_computing_cell_refinement 'MSC/AFC Diffractometer Control'
_computing_data_collection 'MSC/AFC Diffractometer Control'
_computing_data_reduction teXsan
_computing_publication_material teXsan
_computing_structure_refinement teXsan
_computing_structure_solution SHELXS86
_diffrn_ambient_temperature 296.2
_diffrn_measurement_device 'MAC Science MXC18'
_diffrn_measurement_method \w-2\q
_diffrn_orient_matrix_UB_11 0.12690
_diffrn_orient_matrix_UB_12 0.06734
_diffrn_orient_matrix_UB_13 -0.02892
_diffrn_orient_matrix_UB_21 0.05326
_diffrn_orient_matrix_UB_22 0.04313
_diffrn_orient_matrix_UB_23 0.06710
_diffrn_orient_matrix_UB_31 0.01157
_diffrn_orient_matrix_UB_32 -0.11265
_diffrn_orient_matrix_UB_33 0.00840
_diffrn_radiation_detector 'scintillation counter'
_diffrn_radiation_monochromator PG(002)
_diffrn_radiation_source 'MAC Science rotating anode'
_diffrn_radiation_type 'Mo K\a'
_diffrn_radiation_wavelength 0.71069
_diffrn_reflns_av_R_equivalents 0.00
_diffrn_reflns_av_sigmaI/netI 0.121
_diffrn_reflns_limit_h_max 13
_diffrn_reflns_limit_h_min 0
_diffrn_reflns_limit_k_max 8
_diffrn_reflns_limit_k_min -8
_diffrn_reflns_limit_l_max 108
_diffrn_reflns_limit_l_min 0
_diffrn_reflns_number 5048
_diffrn_reflns_reduction_process 'Lp corrections applied'
_diffrn_reflns_theta_max 30.02
_diffrn_reflns_theta_min 1.50
_diffrn_standards_decay_% 0.00
_diffrn_standards_interval_count 150
_diffrn_standards_number 3
_exptl_absorpt_coefficient_mu 10.949
_exptl_absorpt_correction_type none
_exptl_crystal_colour black
_exptl_crystal_density_diffrn 2.530
_exptl_crystal_density_meas ?
_exptl_crystal_description plate
_exptl_crystal_F_000 5156.00
_exptl_crystal_size_max 0.200
_exptl_crystal_size_mid 0.200
_exptl_crystal_size_min 0.020
_refine_diff_density_max 1.79
_refine_diff_density_min -1.45
_refine_ls_extinction_method none
_refine_ls_goodness_of_fit_ref 2.978
_refine_ls_hydrogen_treatment noref
_refine_ls_matrix_type full
_refine_ls_number_constraints 1
_refine_ls_number_parameters 187
_refine_ls_number_reflns 1610
_refine_ls_number_restraints 0
_refine_ls_R_factor_gt 0.0683
_refine_ls_shift/esd_mean 0.0000
_refine_ls_shift/su_max 0.0020
_refine_ls_structure_factor_coef F
_refine_ls_weighting_details 'w = 1/[\s^2^(Fo) + 0.00010|Fo|^2^]'
_refine_ls_weighting_scheme calc
_refine_ls_wR_factor_ref 0.0633
_reflns_number_gt 1610
_reflns_number_total 5048
_reflns_threshold_expression >3.5sigma(I)
_cod_data_source_file ic011160u_3.cif
_cod_data_source_block theta-(BETS)4MnBr4(EtOH)2
_cod_depositor_comments
;
The following automatic conversions were performed:

'_exptl_crystal_density_meas' value 'not measured' was changed to '?'
- the value is perceived as not measured.

Automatic conversion script
Id: cif_fix_values 3008 2015-01-20 13:52:24Z robertas 

The following automatic conversions were performed:

'_refine_ls_weighting_scheme' value 'w = 1/[\s^2^(Fo) +
0.00010|Fo|^2^]' was changed to 'calc'. New tag
'_refine_ls_weighting_details' was created. The value of the new tag
was set to 'w = 1/[\s^2^(Fo) + 0.00010|Fo|^2^]'.

Automatic conversion script
Id: cif_fix_values 3143 2015-03-26 13:38:13Z robertas 
;
_cod_original_sg_symbol_H-M 'I 41/a '
_cod_original_formula_sum 'C11 H11 Br Mn0.25 O0.50 S4 Se4 '
_cod_database_code 4318079

loop_
_symmetry_equiv_pos_as_xyz
'   +x,   +y,   +z'
'   -x,1/2-y,   +z'
3/4-y,1/4+x,1/4+z
1/4+y,1/4-x,1/4+z
'   -x,   -y,   -z'
'   +x,1/2+y,   -z'
3/4+y,1/4-x,1/4-z
1/4-y,1/4+x,1/4-z
1/2+x,1/2+y,1/2+z
'1/2-x,   -y,1/2+z'
1/4-y,3/4+x,3/4+z
3/4+y,3/4-x,3/4+z
1/2-x,1/2-y,1/2-z
'1/2+x,   +y,1/2-z'
1/4+y,3/4-x,3/4-z
3/4-y,3/4+x,3/4-z

loop_
_atom_site_aniso_label
_atom_site_aniso_U_11
_atom_site_aniso_U_22
_atom_site_aniso_U_33
_atom_site_aniso_U_12
_atom_site_aniso_U_13
_atom_site_aniso_U_23
Br(1) 0.069(2) 0.141(2) 0.046(1) 0.007(1) -0.013(1) -0.005(1)
Se(1) 0.059(1) 0.053(1) 0.0156(8) -0.0027(10) 0.0048(8) -0.0031(8)
Se(2) 0.055(1) 0.048(1) 0.0165(9) -0.0042(9) -0.0016(8) -0.0033(8)
Se(3) 0.043(1) 0.061(1) 0.0152(9) 0.0018(9) -0.0059(8) 0.0028(8)
Se(4) 0.050(1) 0.061(1) 0.0142(9) 0.0055(9) -0.0022(8) 0.0016(8)
Mn(1) 0.054(2) 0.0542 0.023(3) 0.0000 0.0000 0.0000
S(1) 0.069(4) 0.094(4) 0.017(2) -0.023(3) 0.001(2) -0.012(3)
S(2) 0.055(3) 0.066(3) 0.015(2) -0.017(3) 0.002(2) 0.000(2)
S(3) 0.042(3) 0.081(4) 0.017(2) 0.011(3) 0.000(2) 0.000(2)
S(4) 0.045(3) 0.085(4) 0.017(2) 0.022(3) 0.000(2) 0.008(2)
C(1) 0.04(1) 0.18(3) 0.02(1) -0.02(2) 0.003(10) -0.04(1)
C(2) 0.06(1) 0.03(1) 0.021(9) 0.015(8) 0.004(8) 0.000(7)
C(3) 0.07(2) 0.03(1) 0.01(1) 0.01(1) 0.0000 0.0000
C(4) 0.09(2) 0.06(2) 0.00(1) -0.01(1) 0.0000 0.0000
C(5) 0.02(1) 0.07(1) 0.010(7) 0.029(9) 0.013(6) 0.001(8)
C(6) 0.07(1) 0.06(1) 0.014(9) 0.01(1) 0.006(9) 0.008(8)
C(7) 0.07(2) 0.19(2) 0.02(1) 0.05(2) 0.00(1) 0.01(1)
C(8) 0.27(4) 0.27(4) 0.02(1) 0.23(3) 0.01(2) 0.00(2)
C(9) -0.002(9) 0.07(1) 0.019(8) -0.006(8) -0.004(7) -0.002(8)
C(10) 0.004(10) 0.07(1) 0.014(8) -0.024(9) -0.004(7) 0.007(8)
C(11) 0.08(1) 0.03(1) 0.022(8) -0.013(9) 0.00(1) 0.006(9)

loop_
_atom_site_label
_atom_site_fract_x
_atom_site_fract_y
_atom_site_fract_z
_atom_site_U_iso_or_equiv
_atom_site_thermal_displace_type
_atom_site_calc_flag
_atom_site_calc_attached_atom
_atom_site_occupancy
_atom_site_refinement_flags
Br1 1.2914(2) 0.7319(2) 0.10577(3) 0.0850(8) Uani d . 1.00 .
Se1 0.3717(2) 0.6504(2) -0.04268(2) 0.0424(6) Uani d . 1.00 .
Se2 0.3706(2) 0.6512(2) 0.00197(2) 0.0398(6) Uani d . 1.00 .
Se3 0.8724(2) 0.5987(2) 0.02252(2) 0.0399(6) Uani d . 1.00 .
Se4 1.1313(2) 0.4013(2) 0.02213(2) 0.0418(6) Uani d . 1.00 .
Mn1 1.5000 0.7500 0.1250 0.0438(8) Uani d . 0.25 S
S1 0.3660(5) 0.6333(5) -0.08283(5) 0.060(2) Uani d . 1.00 .
S2 0.3563(4) 0.6434(5) 0.04193(5) 0.045(1) Uani d . 1.00 .
S3 0.8616(4) 0.6075(5) 0.06257(5) 0.047(1) Uani d . 1.00 .
S4 1.1497(4) 0.3954(5) 0.06218(5) 0.049(2) Uani d . 1.00 .
O1 0.823(2) 0.102(2) 0.1253(2) 0.033(5) Uiso d . 0.50 .
C1 0.481(2) 0.675(2) -0.0999(2) 0.084(8) Uani d . 1.00 .
C2 0.447(1) 0.706(1) -0.0648(2) 0.035(6) Uani d . 1.00 .
C3 0.5000 0.7500 -0.0295(3) 0.037(7) Uani d . 0.50 S
C4 0.5000 0.7500 -0.0113(3) 0.050(8) Uani d . 0.50 S
C5 0.442(1) 0.711(2) 0.0240(2) 0.034(5) Uani d . 1.00 .
C6 0.469(2) 0.680(2) 0.0600(2) 0.051(6) Uani d . 1.00 .
C7 0.970(2) 0.553(2) 0.0807(2) 0.092(8) Uani d . 1.00 .
C8 1.047(3) 0.444(3) 0.0799(3) 0.19(1) Uani d . 1.00 .
C9 0.946(1) 0.541(2) 0.0442(2) 0.028(5) Uani d . 1.00 .
C10 1.061(1) 0.460(2) 0.0443(2) 0.030(5) Uani d . 1.00 .
C11 1.003(2) 0.498(2) 0.0090(2) 0.044(5) Uani d . 1.00 .
C12 0.934(3) 0.324(3) 0.1250(3) 0.016(7) Uiso d . 0.50 .
C13 0.809(4) 0.235(4) 0.1257(5) 0.07(1) Uiso d . 0.50 .
H1 0.4458 0.6480 -0.1113 0.0507 Uiso calc . 1.00 .
H2 0.5669 0.6236 -0.0984 0.0507 Uiso calc . 1.00 .
H3 0.4208 0.6657 0.0711 0.0507 Uiso calc . 1.00 .
H4 0.5441 0.6149 0.0600 0.0507 Uiso calc . 1.00 .
H5 0.9100 0.5367 0.0906 0.1110 Uiso calc . 1.00 .
H6 1.0286 0.6266 0.0835 0.1110 Uiso calc . 1.00 .
H7 0.9897 0.3681 0.0821 0.2312 Uiso calc . 1.00 .
H8 1.1105 0.4528 0.0897 0.2312 Uiso calc . 1.00 .
H9 0.9881 0.2995 0.1143 0.0111 Uiso calc . 0.50 .
H10 0.9960 0.2982 0.1348 0.0111 Uiso calc . 0.50 .
H11 0.9154 0.4129 0.1252 0.0111 Uiso calc . 0.50 .
H12 0.7697 0.2588 0.1362 0.0740 Uiso calc . 0.50 .
H13 0.7612 0.2611 0.1158 0.0740 Uiso calc . 0.50 .
H14 0.7340 0.0691 0.1255 0.0336 Uiso calc . 0.50 .

loop_
_atom_type_symbol
_atom_type_oxidation_number
_atom_type_number_in_cell
_atom_type_scat_dispersion_real
_atom_type_scat_dispersion_imag
_atom_type_scat_source
C 0 176 0.003 0.002
;International Tables for Crystallography
(1992, Vol. C, Tables 4.2.6.8 and 6.1.1.1)
;
H 0 176 0.000 0.000
;International Tables for Crystallography
(1992, Vol. C, Table 6.1.1.2)
;
S 0 64 0.125 0.123
;International Tables for Crystallography
(1992, Vol. C, Tables 4.2.6.8 and 6.1.1.1)
;
Se 0 64 -0.093 2.226
;International Tables for Crystallography
(1992, Vol. C, Tables 4.2.6.8 and 6.1.1.1)
;
Br 0 16 -0.290 2.459
;International Tables for Crystallography
(1992, Vol. C, Tables 4.2.6.8 and 6.1.1.1)
;
Mn 0 4 0.337 0.728
;International Tables for Crystallography
(1992, Vol. C, Tables 4.2.6.8 and 6.1.1.1)
;
O 0 8 0.011 0.006
;International Tables for Crystallography
(1992, Vol. C, Tables 4.2.6.8 and 6.1.1.1)
;

loop_
_geom_angle_atom_site_label_1
_geom_angle_atom_site_label_2
_geom_angle_atom_site_label_3
_geom_angle
_geom_angle_site_symmetry_1
_geom_angle_site_symmetry_2
_geom_angle_site_symmetry_3
_geom_angle_publ_flag
C(2) Se(1) C(3) 93.5(6) 1_555 1_555 1_555 yes
C(4) Se(2) C(5) 93.8(6) 1_555 1_555 1_555 yes
C(9) Se(3) C(11) 93.5(6) 1_555 1_555 1_555 yes
C(10) Se(4) C(11) 94.5(6) 1_555 1_555 1_555 yes
Br(1) Mn(1) Br(1) 109.66(5) 1_555 1_555 7_575 yes
Br(1) Mn(1) Br(1) 109.66(5) 1_555 1_555 8_745 yes
Br(1) Mn(1) Br(1) 109.10(10) 1_555 1_555 2_865 yes
Br(1) Mn(1) Br(1) 109.10(10) 7_575 1_555 8_745 yes
Br(1) Mn(1) Br(1) 109.66(5) 7_575 1_555 2_865 yes
Br(1) Mn(1) Br(1) 109.66(5) 8_745 1_555 2_865 yes
C(1) S(1) C(2) 100.9(7) 1_555 1_555 1_555 yes
C(5) S(2) C(6) 103.3(7) 1_555 1_555 1_555 yes
C(7) S(3) C(9) 102.7(8) 1_555 1_555 1_555 yes
C(8) S(4) C(10) 102.7(9) 1_555 1_555 1_555 yes
C(12) O(1) C(13) 57(2) 8_645 1_555 1_555 yes
C(12) O(1) H(11) 38(1) 8_645 1_555 8_645 no
C(12) O(1) H(14) 161(2) 8_645 1_555 1_555 no
C(13) O(1) H(11) 19(1) 1_555 1_555 8_645 no
C(13) O(1) H(14) 104(2) 1_555 1_555 1_555 no
H(11) O(1) H(14) 123(2) 8_645 1_555 1_555 no
S(1) C(1) C(1) 112(1) 1_555 1_555 2_665 yes
S(1) C(1) H(1) 111(1) 1_555 1_555 1_555 no
S(1) C(1) H(2) 110(1) 1_555 1_555 1_555 no
C(1) C(1) H(1) 110(1) 2_665 1_555 1_555 no
C(1) C(1) H(2) 106(1) 2_665 1_555 1_555 no
H(1) C(1) H(2) 105(1) 1_555 1_555 1_555 no
Se(1) C(2) S(1) 113.3(7) 1_555 1_555 1_555 yes
Se(1) C(2) C(2) 118.7(4) 1_555 1_555 2_665 yes
S(1) C(2) C(2) 128.1(5) 1_555 1_555 2_665 yes
Se(1) C(3) Se(1) 115.6(10) 1_555 1_555 2_665 yes
Se(1) C(3) C(4) 122.2(5) 1_555 1_555 1_555 yes
Se(1) C(3) C(4) 122.2(5) 2_665 1_555 1_555 yes
Se(2) C(4) Se(2) 115.2(10) 1_555 1_555 2_665 yes
Se(2) C(4) C(3) 122.4(5) 1_555 1_555 1_555 yes
Se(2) C(4) C(3) 122.4(5) 2_665 1_555 1_555 yes
Se(2) C(5) S(2) 113.4(7) 1_555 1_555 1_555 yes
Se(2) C(5) C(5) 118.4(4) 1_555 1_555 2_665 yes
S(2) C(5) C(5) 127.8(5) 1_555 1_555 2_665 yes
S(2) C(6) C(6) 115.6(9) 1_555 1_555 2_665 yes
S(2) C(6) H(3) 109(1) 1_555 1_555 1_555 no
S(2) C(6) H(4) 109(1) 1_555 1_555 1_555 no
C(6) C(6) H(3) 109(1) 2_665 1_555 1_555 no
C(6) C(6) H(4) 107(1) 2_665 1_555 1_555 no
H(3) C(6) H(4) 105(1) 1_555 1_555 1_555 no
S(3) C(7) C(8) 122(1) 1_555 1_555 1_555 yes
S(3) C(7) H(5) 106(1) 1_555 1_555 1_555 no
S(3) C(7) H(6) 107(1) 1_555 1_555 1_555 no
C(8) C(7) H(5) 104(2) 1_555 1_555 1_555 no
C(8) C(7) H(6) 106(2) 1_555 1_555 1_555 no
H(5) C(7) H(6) 109(1) 1_555 1_555 1_555 no
S(4) C(8) C(7) 125(1) 1_555 1_555 1_555 yes
S(4) C(8) H(7) 105(1) 1_555 1_555 1_555 no
S(4) C(8) H(8) 104(2) 1_555 1_555 1_555 no
C(7) C(8) H(7) 106(2) 1_555 1_555 1_555 no
C(7) C(8) H(8) 105(2) 1_555 1_555 1_555 no
H(7) C(8) H(8) 108(2) 1_555 1_555 1_555 no
Se(3) C(9) S(3) 114.0(8) 1_555 1_555 1_555 yes
Se(3) C(9) C(10) 119(1) 1_555 1_555 1_555 yes
S(3) C(9) C(10) 126(1) 1_555 1_555 1_555 yes
Se(4) C(10) S(4) 113.8(8) 1_555 1_555 1_555 yes
Se(4) C(10) C(9) 117.6(10) 1_555 1_555 1_555 yes
S(4) C(10) C(9) 128(1) 1_555 1_555 1_555 yes
Se(3) C(11) Se(4) 115.1(7) 1_555 1_555 1_555 yes
Se(3) C(11) C(11) 119(1) 1_555 1_555 5_765 yes
Se(4) C(11) C(11) 125(1) 1_555 1_555 5_765 yes
O(1) C(12) C(12) 131(3) 7_565 1_555 7_565 yes
O(1) C(12) C(12) 138(3) 7_565 1_555 8_645 yes
O(1) C(12) C(13) 86(2) 7_565 1_555 1_555 yes
O(1) C(12) C(13) 62(2) 7_565 1_555 7_565 yes
O(1) C(12) H(9) 120(2) 7_565 1_555 1_555 no
O(1) C(12) H(9) 130(2) 7_565 1_555 8_645 no
O(1) C(12) H(10) 126(2) 7_565 1_555 1_555 no
O(1) C(12) H(10) 130(2) 7_565 1_555 8_645 no
O(1) C(12) H(11) 26(1) 7_565 1_555 1_555 no
C(12) C(12) C(12) 90.00(2) 7_565 1_555 8_645 yes
C(12) C(12) C(13) 141(2) 7_565 1_555 1_555 yes
C(12) C(12) C(13) 69(2) 7_565 1_555 7_565 yes
C(12) C(12) H(9) 57(1) 7_565 1_555 1_555 no
C(12) C(12) H(9) 79(1) 7_565 1_555 8_645 no
C(12) C(12) H(10) 51(1) 7_565 1_555 1_555 no
C(12) C(12) H(10) 78(1) 7_565 1_555 8_645 no
C(12) C(12) H(11) 105(3) 7_565 1_555 1_555 no
C(12) C(12) C(13) 51(2) 8_645 1_555 1_555 yes
C(12) C(12) C(13) 159(2) 8_645 1_555 7_565 yes
C(12) C(12) H(9) 78(1) 8_645 1_555 1_555 no
C(12) C(12) H(9) 45(1) 8_645 1_555 8_645 no
C(12) C(12) H(10) 77(1) 8_645 1_555 1_555 no
C(12) C(12) H(10) 45(1) 8_645 1_555 8_645 no
C(12) C(12) H(11) 164(3) 8_645 1_555 1_555 no
C(13) C(12) C(13) 149(2) 1_555 1_555 7_565 yes
C(13) C(12) H(9) 108(2) 1_555 1_555 1_555 no
C(13) C(12) H(9) 70(1) 1_555 1_555 8_645 no
C(13) C(12) H(10) 108(2) 1_555 1_555 1_555 no
C(13) C(12) H(10) 75(1) 1_555 1_555 8_645 no
C(13) C(12) H(11) 113(2) 1_555 1_555 1_555 no
C(13) C(12) H(9) 88(2) 7_565 1_555 1_555 no
C(13) C(12) H(9) 128(2) 7_565 1_555 8_645 no
C(13) C(12) H(10) 91(2) 7_565 1_555 1_555 no
C(13) C(12) H(10) 123(2) 7_565 1_555 8_645 no
C(13) C(12) H(11) 35(2) 7_565 1_555 1_555 no
H(9) C(12) H(9) 108(1) 1_555 1_555 8_645 no
H(9) C(12) H(10) 102(2) 1_555 1_555 1_555 no
H(9) C(12) H(10) 35.5(8) 1_555 1_555 8_645 no
H(9) C(12) H(11) 111(2) 1_555 1_555 1_555 no
H(9) C(12) H(10) 38.6(9) 8_645 1_555 1_555 no
H(9) C(12) H(10) 87(1) 8_645 1_555 8_645 no
H(9) C(12) H(11) 135(2) 8_645 1_555 1_555 no
H(10) C(12) H(10) 103(1) 1_555 1_555 8_645 no
H(10) C(12) H(11) 111(2) 1_555 1_555 1_555 no
H(10) C(12) H(11) 137(2) 8_645 1_555 1_555 no
O(1) C(13) C(12) 119(2) 1_555 1_555 1_555 yes
O(1) C(13) C(12) 60(2) 1_555 1_555 8_645 yes
O(1) C(13) H(11) 16(1) 1_555 1_555 8_645 no
O(1) C(13) H(12) 108(3) 1_555 1_555 1_555 no
O(1) C(13) H(13) 108(3) 1_555 1_555 1_555 no
C(12) C(13) C(12) 59(2) 1_555 1_555 8_645 yes
C(12) C(13) H(11) 103(3) 1_555 1_555 8_645 no
C(12) C(13) H(12) 103(3) 1_555 1_555 1_555 no
C(12) C(13) H(13) 102(3) 1_555 1_555 1_555 no
C(12) C(13) H(11) 44(2) 8_645 1_555 8_645 no
C(12) C(13) H(12) 121(3) 8_645 1_555 1_555 no
C(12) C(13) H(13) 122(3) 8_645 1_555 1_555 no
H(11) C(13) H(12) 118(4) 8_645 1_555 1_555 no
H(11) C(13) H(13) 111(4) 8_645 1_555 1_555 no
H(12) C(13) H(13) 115(4) 1_555 1_555 1_555 no

loop_
_geom_bond_atom_site_label_1
_geom_bond_atom_site_label_2
_geom_bond_distance
_geom_bond_site_symmetry_1
_geom_bond_site_symmetry_2
_geom_bond_publ_flag
Br(1) Mn(1) 2.512(2) 1_555 1_555 yes
Se(1) C(2) 1.91(1) 1_555 1_555 yes
Se(1) C(3) 1.88(1) 1_555 1_555 yes
Se(2) C(4) 1.88(1) 1_555 1_555 yes
Se(2) C(5) 1.90(1) 1_555 1_555 yes
Se(3) C(9) 1.88(1) 1_555 1_555 yes
Se(3) C(11) 1.91(2) 1_555 1_555 yes
Se(4) C(10) 1.90(1) 1_555 1_555 yes
Se(4) C(11) 1.86(2) 1_555 1_555 yes
S(1) C(1) 1.76(2) 1_555 1_555 yes
S(1) C(2) 1.73(1) 1_555 1_555 yes
S(2) C(5) 1.73(1) 1_555 1_555 yes
S(2) C(6) 1.79(2) 1_555 1_555 yes
S(3) C(7) 1.82(2) 1_555 1_555 yes
S(3) C(9) 1.74(1) 1_555 1_555 yes
S(4) C(8) 1.74(2) 1_555 1_555 yes
S(4) C(10) 1.73(1) 1_555 1_555 yes
O(1) C(12) 1.29(3) 1_555 8_645 yes
O(1) C(13) 1.31(4) 1_555 1_555 yes
C(1) C(1) 1.52(4) 1_555 2_665 yes
C(2) C(2) 1.34(3) 1_555 2_665 yes
C(3) C(4) 1.37(2) 1_555 1_555 yes
C(5) C(5) 1.37(3) 1_555 2_665 yes
C(6) C(6) 1.50(3) 1_555 2_665 yes
C(7) C(8) 1.31(3) 1_555 1_555 yes
C(9) C(10) 1.38(2) 1_555 1_555 yes
C(11) C(11) 1.36(3) 1_555 5_765 yes
C(12) C(12) 1.37(3) 1_555 7_565 yes
C(12) C(12) 1.37(3) 1_555 8_645 yes
C(12) C(13) 1.50(5) 1_555 1_555 yes
C(12) C(13) 1.25(4) 1_555 7_565 yes

loop_
_geom_contact_atom_site_label_1
_geom_contact_atom_site_label_2
_geom_contact_distance
_geom_contact_site_symmetry_1
_geom_contact_site_symmetry_2
_geom_contact_publ_flag
Br(1) Mn(1) 2.512(2) 1_555 1_555 ?
Se(1) S(4) 3.553(5) 1_555 6_455 ?
Se(3) C(5) 3.59(1) 1_555 2_665 ?
Se(4) S(2) 3.561(5) 1_555 1_655 ?
S(1) S(3) 3.583(6) 1_555 5_665 ?
S(2) C(10) 3.40(1) 1_555 1_455 ?
S(2) S(4) 3.507(6) 1_555 1_455 ?
S(2) S(3) 3.592(6) 1_555 2_665 ?
S(4) C(2) 3.45(2) 1_555 6_645 ?
C(1) C(13) 3.55(4) 1_555 5_665 ?
C(7) C(13) 3.48(4) 1_555 7_565 ?
C(8) C(13) 3.42(4) 1_555 7_565 ?
C(12) C(13) 2.58(4) 1_555 2_755 ?
